data_4325597
loop_
_publ_author_name
'Galina V. Romanenko'
'Ksenia Yu. Maryunina'
'Artem S. Bogomyakov'
'Renad Z. Sagdeev'
'Victor I. Ovcharenko'

_publ_section_title
;
 Relationship between the Thermally Induced Reorientations of Aromatic
 Solvate Molecules in Cu(hfac)2- Nitroxide Breathing Crystals and the
 Character of the Magnetic Anomaly
;
_journal_name_full 'Inorganic Chemistry'
_journal_page_first 6597
_journal_page_last 6609
_journal_paper_doi 10.1021/ic200444e
_journal_volume 50
_journal_year 2011
_chemical_formula_sum 'C27 H28 Cu F12 N4 O6'
_chemical_formula_weight 796.07
_chemical_name_systematic
; 
 ? 
;
_space_group_IT_number 2
_symmetry_cell_setting triclinic
_symmetry_space_group_name_Hall '-P 1'
_symmetry_space_group_name_H-M 'P -1'
_atom_sites_solution_hydrogens geom
_atom_sites_solution_primary direct
_atom_sites_solution_secondary difmap
_audit_creation_method SHELXL-97
_cell_angle_alpha 100.598(3)
_cell_angle_beta 102.361(3)
_cell_angle_gamma 101.915(3)
_cell_formula_units_Z 2
_cell_length_a 9.6590(5)
_cell_length_b 12.9570(6)
_cell_length_c 14.2137(7)
_cell_measurement_reflns_used 7897
_cell_measurement_temperature 150(2)
_cell_measurement_theta_max 25.32
_cell_measurement_theta_min 2.35
_cell_volume 1651.06(15)
_computing_cell_refinement 'Bruker SAINT'
_computing_data_collection 'Bruker APEX2'
_computing_data_reduction 'Bruker SAINT'
_computing_molecular_graphics 'Bruker SHELXTL'
_computing_publication_material 'Bruker SHELXTL'
_computing_structure_refinement 'SHELXL-97 (Sheldrick, 1997)'
_computing_structure_solution 'SHELXS-97 (Sheldrick, 1990)'
_diffrn_ambient_temperature 150(2)
_diffrn_measured_fraction_theta_full 0.963
_diffrn_measured_fraction_theta_max 0.963
_diffrn_measurement_device_type 'Bruker APEX-II CCD'
_diffrn_measurement_method '\f and \w scans'
_diffrn_radiation_monochromator graphite
_diffrn_radiation_source 'fine-focus sealed tube'
_diffrn_radiation_type MoK\a
_diffrn_radiation_wavelength 0.71073
_diffrn_reflns_av_R_equivalents 0.0747
_diffrn_reflns_av_sigmaI/netI 0.0820
_diffrn_reflns_limit_h_max 12
_diffrn_reflns_limit_h_min -12
_diffrn_reflns_limit_k_max 17
_diffrn_reflns_limit_k_min -17
_diffrn_reflns_limit_l_max 17
_diffrn_reflns_limit_l_min -18
_diffrn_reflns_number 25920
_diffrn_reflns_theta_full 28.08
_diffrn_reflns_theta_max 28.08
_diffrn_reflns_theta_min 1.51
_diffrn_standards_number 0
_exptl_absorpt_coefficient_mu 0.775
_exptl_absorpt_correction_T_max 0.4331
_exptl_absorpt_correction_T_min 0.3589
_exptl_absorpt_correction_type multi-scan
_exptl_crystal_colour dark
_exptl_crystal_density_diffrn 1.601
_exptl_crystal_description bulk
_exptl_crystal_F_000 806
_exptl_crystal_size_max 0.28
_exptl_crystal_size_mid 0.24
_exptl_crystal_size_min 0.12
_refine_diff_density_max 0.485
_refine_diff_density_min -0.585
_refine_diff_density_rms 0.066
_refine_ls_extinction_method none
_refine_ls_goodness_of_fit_ref 0.908
_refine_ls_hydrogen_treatment constr
_refine_ls_matrix_type full
_refine_ls_number_parameters 562
_refine_ls_number_reflns 7740
_refine_ls_number_restraints 0
_refine_ls_restrained_S_all 0.908
_refine_ls_R_factor_all 0.0790
_refine_ls_R_factor_gt 0.0443
_refine_ls_shift/su_max 0.001
_refine_ls_shift/su_mean 0.000
_refine_ls_structure_factor_coef Fsqd
_refine_ls_weighting_details 'calc w=1/[\s^2^(Fo^2^)+(0.0459P)^2^+0.0000P] where P=(Fo^2^+2Fc^2^)/3'
_refine_ls_weighting_scheme calc
_refine_ls_wR_factor_gt 0.0900
_refine_ls_wR_factor_ref 0.0984
_reflns_number_gt 4843
_reflns_number_total 7740
_reflns_threshold_expression >2sigma(I)
_cod_data_source_file ic200444e_si_002_02.cif
_cod_data_source_block phh150
_cod_original_cell_volume 1651.06(14)
_cod_database_code 4325597

loop_
_symmetry_equiv_pos_as_xyz
'x, y, z'
'-x, -y, -z'

loop_
_atom_site_label
_atom_site_type_symbol
_atom_site_fract_x
_atom_site_fract_y
_atom_site_fract_z
_atom_site_U_iso_or_equiv
_atom_site_adp_type
_atom_site_occupancy
_atom_site_symmetry_multiplicity
_atom_site_calc_flag
_atom_site_refinement_flags
Cu1 Cu 0.5000 -0.5000 0.5000 0.02828(12) Uani 1 2 d S
O1 O 0.64946(18) -0.36031(12) 0.53190(11) 0.0325(4) Uani 1 1 d .
C1 C 0.8507(3) -0.2284(2) 0.5272(2) 0.0402(7) Uani 1 1 d .
F1 F 0.767(3) -0.1526(16) 0.5184(16) 0.054(3) Uani 0.50 1 d P
F2 F 0.9256(15) -0.2006(13) 0.6223(11) 0.054(4) Uani 0.50 1 d P
F3 F 0.9569(18) -0.2075(13) 0.4807(14) 0.049(4) Uani 0.50 1 d P
F1A F 0.9125(17) -0.1949(14) 0.6234(13) 0.073(5) Uani 0.50 1 d P
F2A F 0.946(2) -0.2132(15) 0.4747(16) 0.077(5) Uani 0.50 1 d P
F3A F 0.765(3) -0.1718(17) 0.5018(18) 0.075(5) Uani 0.50 1 d P
C2 C 0.7612(3) -0.34625(18) 0.49941(18) 0.0310(6) Uani 1 1 d .
C3 C 0.8110(3) -0.42466(19) 0.44534(18) 0.0362(6) Uani 1 1 d .
H3A H 0.8918 -0.4032 0.4212 0.043 Uiso 1 1 calc R
C4 C 0.7429(3) -0.53423(19) 0.42650(18) 0.0312(6) Uani 1 1 d .
C5 C 0.8018(4) -0.6161(2) 0.3657(3) 0.0445(7) Uani 1 1 d .
F4 F 0.9207(19) -0.5723(14) 0.3512(11) 0.093(5) Uani 0.50 1 d P
F5 F 0.809(3) -0.6978(16) 0.405(2) 0.074(6) Uani 0.50 1 d P
F6 F 0.697(2) -0.6636(11) 0.2730(11) 0.059(3) Uani 0.50 1 d P
F4A F 0.9412(16) -0.5756(11) 0.3540(7) 0.045(2) Uani 0.50 1 d P
F5A F 0.826(3) -0.6945(16) 0.415(2) 0.061(4) Uani 0.50 1 d P
F6A F 0.722(2) -0.6583(14) 0.2813(13) 0.080(4) Uani 0.50 1 d P
O2 O 0.63166(17) -0.57887(12) 0.45111(12) 0.0314(4) Uani 1 1 d .
Cu2 Cu 1.0000 0.0000 1.0000 0.02656(12) Uani 1 2 d S
O3 O 0.83350(16) 0.06526(11) 0.99658(11) 0.0287(4) Uani 1 1 d .
C6 C 0.6557(3) 0.1399(2) 1.0481(2) 0.0347(6) Uani 1 1 d .
F7 F 0.567(2) 0.1126(18) 0.9584(17) 0.043(3) Uani 0.50 1 d P
F8 F 0.545(3) 0.122(2) 1.094(2) 0.051(5) Uani 0.50 1 d P
F9 F 0.743(2) 0.2540(15) 1.076(2) 0.037(2) Uani 0.50 1 d P
F7A F 0.595(2) 0.1285(18) 0.9505(18) 0.041(3) Uani 0.50 1 d P
F8A F 0.574(4) 0.132(2) 1.110(2) 0.052(5) Uani 0.50 1 d P
F9A F 0.714(2) 0.2328(15) 1.074(2) 0.044(3) Uani 0.50 1 d P
C7 C 0.7631(2) 0.06818(17) 1.06135(17) 0.0276(5) Uani 1 1 d .
C8 C 0.7727(3) 0.01725(19) 1.13861(18) 0.0347(6) Uani 1 1 d .
H8A H 0.7142 0.0275 1.1818 0.042 Uiso 1 1 calc R
C9 C 0.8679(3) -0.04922(17) 1.15374(17) 0.0300(6) Uani 1 1 d .
C10 C 0.8676(4) -0.1080(2) 1.2381(2) 0.0441(7) Uani 1 1 d .
F10 F 1.0072(16) -0.0898(12) 1.2979(12) 0.066(3) Uani 0.50 1 d P
F11 F 0.820(2) -0.2115(10) 1.2035(13) 0.068(4) Uani 0.50 1 d P
F12 F 0.7989(16) -0.0719(12) 1.3043(11) 0.095(5) Uani 0.50 1 d P
F10A F 0.7542(16) -0.1004(11) 1.2753(10) 0.057(2) Uani 0.50 1 d P
F11A F 0.848(2) -0.2145(11) 1.2049(12) 0.065(4) Uani 0.50 1 d P
F12A F 0.9900(15) -0.0741(11) 1.3023(10) 0.082(4) Uani 0.50 1 d P
O4 O 0.95725(17) -0.07017(12) 1.10579(12) 0.0295(4) Uani 1 1 d .
O01 O 0.54634(17) -0.51537(12) 0.66446(12) 0.0332(4) Uani 1 1 d .
N1 N 0.6582(2) -0.53389(14) 0.72132(14) 0.0267(4) Uani 1 1 d .
C01 C 0.6620(3) -0.64690(17) 0.73169(17) 0.0288(6) Uani 1 1 d .
C02 C 0.5536(3) -0.67805(19) 0.7914(2) 0.0425(7) Uani 1 1 d .
H02A H 0.4554 -0.6918 0.7509 0.064 Uiso 1 1 calc R
H02B H 0.5701 -0.6197 0.8484 0.064 Uiso 1 1 calc R
H02C H 0.5669 -0.7423 0.8127 0.064 Uiso 1 1 calc R
C03 C 0.6154(3) -0.72413(18) 0.63031(18) 0.0412(7) Uani 1 1 d .
H03A H 0.6865 -0.7054 0.5942 0.062 Uiso 1 1 calc R
H03B H 0.5216 -0.7189 0.5948 0.062 Uiso 1 1 calc R
H03C H 0.6084 -0.7971 0.6376 0.062 Uiso 1 1 calc R
C04 C 0.8252(3) -0.62698(17) 0.78789(17) 0.0318(6) Uani 1 1 d .
C05 C 0.9257(3) -0.6411(2) 0.7196(2) 0.0466(7) Uani 1 1 d .
H05A H 1.0247 -0.6272 0.7588 0.070 Uiso 1 1 calc R
H05B H 0.9206 -0.5909 0.6777 0.070 Uiso 1 1 calc R
H05C H 0.8950 -0.7140 0.6793 0.070 Uiso 1 1 calc R
C06 C 0.8546(3) -0.6874(2) 0.86913(19) 0.0467(7) Uani 1 1 d .
H06A H 0.7873 -0.6806 0.9094 0.070 Uiso 1 1 calc R
H06B H 0.9532 -0.6571 0.9096 0.070 Uiso 1 1 calc R
H06C H 0.8417 -0.7628 0.8397 0.070 Uiso 1 1 calc R
N2 N 0.8638(2) -0.50733(14) 0.83415(15) 0.0327(5) Uani 1 1 d .
O02 O 0.9845(2) -0.45792(13) 0.89833(14) 0.0479(5) Uani 1 1 d .
C07 C 0.7669(2) -0.45836(17) 0.78752(16) 0.0256(5) Uani 1 1 d .
C08 C 0.7821(2) -0.34293(17) 0.80768(16) 0.0250(5) Uani 1 1 d .
C09 C 0.8890(3) -0.26067(18) 0.88035(18) 0.0321(6) Uani 1 1 d .
H09A H 0.9662 -0.2723 0.9253 0.038 Uiso 1 1 calc R
N3 N 0.8659(2) -0.16345(14) 0.87680(14) 0.0305(5) Uani 1 1 d .
N4 N 0.7442(2) -0.18320(14) 0.80119(14) 0.0277(5) Uani 1 1 d .
C041 C 0.6978(3) -0.09109(17) 0.77036(18) 0.0346(6) Uani 1 1 d .
H04A H 0.7743 -0.0510 0.7467 0.041 Uiso 1 1 calc R
H04Z H 0.6875 -0.0428 0.8278 0.041 Uiso 1 1 calc R
C042 C 0.5563(3) -0.12236(17) 0.69075(17) 0.0316(6) Uani 1 1 d .
H04B H 0.4785 -0.1613 0.7141 0.038 Uiso 1 1 calc R
H04C H 0.5655 -0.1703 0.6326 0.038 Uiso 1 1 calc R
C043 C 0.5174(3) -0.02204(19) 0.66299(19) 0.0386(7) Uani 1 1 d .
H04D H 0.5077 0.0251 0.7214 0.046 Uiso 1 1 calc R
H04E H 0.5970 0.0174 0.6415 0.046 Uiso 1 1 calc R
C044 C 0.3770(3) -0.0484(2) 0.5817(2) 0.0536(8) Uani 1 1 d .
H04F H 0.3563 0.0178 0.5689 0.080 Uiso 1 1 calc R
H04G H 0.2979 -0.0881 0.6022 0.080 Uiso 1 1 calc R
H04H H 0.3878 -0.0917 0.5225 0.080 Uiso 1 1 calc R
C010 C 0.6896(3) -0.28921(17) 0.75839(17) 0.0276(5) Uani 1 1 d .
H01A H 0.6062 -0.3208 0.7060 0.033 Uiso 1 1 calc R
C1S C 0.3646(3) 0.4340(2) 0.9907(2) 0.0523(8) Uani 1 1 d .
H1SA H 0.2731 0.3887 0.9843 0.063 Uiso 1 1 calc R
C2S C 0.4882(4) 0.4183(2) 1.0492(2) 0.0517(8) Uani 1 1 d .
H2SA H 0.4796 0.3631 1.0828 0.062 Uiso 1 1 calc R
C3S C 0.6242(3) 0.4837(2) 1.0584(2) 0.0515(8) Uani 1 1 d .
H3SA H 0.7077 0.4724 1.0972 0.062 Uiso 1 1 calc R

loop_
_atom_site_aniso_label
_atom_site_aniso_U_11
_atom_site_aniso_U_22
_atom_site_aniso_U_33
_atom_site_aniso_U_23
_atom_site_aniso_U_13
_atom_site_aniso_U_12
Cu1 0.0278(3) 0.0203(2) 0.0359(3) 0.00574(18) 0.0085(2) 0.00496(18)
O1 0.0356(10) 0.0281(9) 0.0350(10) 0.0072(8) 0.0111(8) 0.0090(8)
C1 0.0376(19) 0.0301(15) 0.053(2) 0.0082(14) 0.0132(16) 0.0084(14)
F1 0.059(5) 0.015(6) 0.093(4) 0.011(4) 0.022(4) 0.019(4)
F2 0.047(5) 0.042(6) 0.051(7) -0.005(4) -0.014(4) 0.004(4)
F3 0.045(5) 0.023(5) 0.080(8) 0.013(4) 0.025(5) 0.002(4)
F1A 0.086(8) 0.042(6) 0.074(9) -0.005(5) 0.036(6) -0.021(5)
F2A 0.087(9) 0.045(7) 0.099(10) 0.005(6) 0.063(8) -0.012(5)
F3A 0.047(5) 0.015(6) 0.158(14) 0.019(7) 0.014(7) 0.010(4)
C2 0.0302(15) 0.0284(13) 0.0352(15) 0.0120(11) 0.0063(12) 0.0075(11)
C3 0.0332(15) 0.0278(14) 0.0490(17) 0.0079(12) 0.0188(13) 0.0040(12)
C4 0.0290(15) 0.0302(14) 0.0355(15) 0.0093(11) 0.0086(12) 0.0087(12)
C5 0.0411(19) 0.0287(16) 0.070(2) 0.0113(16) 0.0287(18) 0.0075(14)
F4 0.078(8) 0.043(5) 0.187(10) 0.020(5) 0.094(7) 0.022(5)
F5 0.087(12) 0.038(6) 0.115(10) 0.016(6) 0.047(8) 0.036(6)
F6 0.076(9) 0.047(4) 0.051(5) -0.004(4) 0.034(6) 0.009(4)
F4A 0.031(3) 0.033(4) 0.075(5) 0.004(3) 0.032(3) 0.004(3)
F5A 0.048(5) 0.042(6) 0.121(10) 0.043(7) 0.045(5) 0.026(4)
F6A 0.050(5) 0.083(7) 0.076(6) -0.036(5) 0.001(4) 0.011(4)
O2 0.0291(10) 0.0262(9) 0.0424(10) 0.0113(8) 0.0125(8) 0.0085(7)
Cu2 0.0300(3) 0.0192(2) 0.0339(3) 0.00615(17) 0.0132(2) 0.00903(17)
O3 0.0308(10) 0.0200(8) 0.0363(10) 0.0039(7) 0.0104(8) 0.0095(7)
C6 0.0372(17) 0.0325(17) 0.0417(17) 0.0104(14) 0.0185(15) 0.0153(14)
F7 0.027(6) 0.057(7) 0.044(5) 0.006(4) 0.006(4) 0.016(4)
F8 0.041(9) 0.070(7) 0.074(8) 0.045(7) 0.036(8) 0.034(6)
F9 0.039(7) 0.005(5) 0.068(4) 0.008(4) 0.021(5) -0.002(4)
F7A 0.030(7) 0.051(5) 0.054(4) 0.022(3) 0.018(4) 0.020(5)
F8A 0.047(11) 0.054(4) 0.078(9) 0.025(4) 0.038(8) 0.035(6)
F9A 0.036(7) 0.008(7) 0.081(4) 0.005(5) 0.016(5) 0.000(4)
C7 0.0252(14) 0.0195(12) 0.0344(14) -0.0011(11) 0.0081(12) 0.0041(10)
C8 0.0392(16) 0.0324(14) 0.0423(16) 0.0125(12) 0.0228(13) 0.0151(12)
C9 0.0337(15) 0.0212(12) 0.0363(14) 0.0076(11) 0.0135(12) 0.0047(11)
C10 0.054(2) 0.0436(19) 0.053(2) 0.0234(16) 0.0311(18) 0.0238(18)
F10 0.081(6) 0.075(5) 0.066(6) 0.042(4) 0.031(5) 0.037(4)
F11 0.066(5) 0.033(6) 0.108(7) 0.038(5) 0.023(4) -0.005(5)
F12 0.153(13) 0.136(11) 0.080(8) 0.075(7) 0.089(8) 0.114(9)
F10A 0.070(4) 0.067(4) 0.071(7) 0.047(4) 0.051(4) 0.036(3)
F11A 0.110(10) 0.045(6) 0.074(6) 0.034(5) 0.051(6) 0.049(6)
F12A 0.076(7) 0.087(7) 0.050(6) 0.041(5) -0.026(5) -0.030(6)
O4 0.0317(10) 0.0228(8) 0.0392(10) 0.0087(7) 0.0158(8) 0.0102(7)
O01 0.0371(11) 0.0219(8) 0.0379(10) 0.0067(7) 0.0036(8) 0.0088(8)
N1 0.0315(12) 0.0175(10) 0.0313(11) 0.0067(9) 0.0066(10) 0.0073(9)
C01 0.0406(16) 0.0128(11) 0.0318(14) 0.0052(10) 0.0072(12) 0.0071(10)
C02 0.0488(18) 0.0252(13) 0.0568(18) 0.0140(13) 0.0219(15) 0.0042(12)
C03 0.0594(19) 0.0200(13) 0.0401(16) 0.0041(11) 0.0047(14) 0.0128(12)
C04 0.0434(16) 0.0152(12) 0.0368(15) 0.0057(10) 0.0090(13) 0.0093(11)
C05 0.0507(18) 0.0314(14) 0.069(2) 0.0169(14) 0.0261(16) 0.0194(13)
C06 0.0609(19) 0.0279(14) 0.0492(17) 0.0178(13) 0.0029(15) 0.0112(13)
N2 0.0373(13) 0.0199(10) 0.0377(13) 0.0069(9) 0.0019(11) 0.0082(10)
O02 0.0424(12) 0.0285(10) 0.0578(12) 0.0074(9) -0.0140(10) 0.0068(9)
C07 0.0278(14) 0.0189(12) 0.0291(13) 0.0061(10) 0.0061(11) 0.0050(10)
C08 0.0291(14) 0.0156(11) 0.0300(13) 0.0060(10) 0.0077(11) 0.0049(10)
C09 0.0324(15) 0.0217(13) 0.0384(15) 0.0080(11) 0.0026(12) 0.0051(11)
N3 0.0328(12) 0.0176(10) 0.0353(12) 0.0040(9) 0.0011(10) 0.0039(9)
N4 0.0345(12) 0.0162(10) 0.0313(12) 0.0054(8) 0.0067(10) 0.0065(9)
C041 0.0446(17) 0.0157(12) 0.0434(16) 0.0077(11) 0.0077(13) 0.0111(11)
C042 0.0467(17) 0.0184(12) 0.0313(14) 0.0049(10) 0.0117(13) 0.0112(11)
C043 0.0524(18) 0.0259(13) 0.0419(16) 0.0101(12) 0.0126(14) 0.0179(12)
C044 0.082(2) 0.0376(16) 0.0437(18) 0.0080(13) 0.0058(17) 0.0338(16)
C010 0.0362(15) 0.0158(11) 0.0273(13) 0.0008(10) 0.0069(11) 0.0042(10)
C1S 0.049(2) 0.0467(18) 0.057(2) -0.0014(15) 0.0238(17) 0.0040(15)
C2S 0.073(2) 0.0423(17) 0.0498(19) 0.0160(14) 0.0260(18) 0.0232(17)
C3S 0.055(2) 0.0575(19) 0.0439(18) 0.0093(15) 0.0107(16) 0.0245(17)

loop_
_atom_type_symbol
_atom_type_description
_atom_type_scat_dispersion_real
_atom_type_scat_dispersion_imag
_atom_type_scat_source
C C 0.0033 0.0016 'International Tables Vol C Tables 4.2.6.8 and 6.1.1.4'
H H 0.0000 0.0000 'International Tables Vol C Tables 4.2.6.8 and 6.1.1.4'
N N 0.0061 0.0033 'International Tables Vol C Tables 4.2.6.8 and 6.1.1.4'
O O 0.0106 0.0060 'International Tables Vol C Tables 4.2.6.8 and 6.1.1.4'
F F 0.0171 0.0103 'International Tables Vol C Tables 4.2.6.8 and 6.1.1.4'
Cu Cu 0.3201 1.2651 'International Tables Vol C Tables 4.2.6.8 and 6.1.1.4'

loop_
_geom_angle_atom_site_label_1
_geom_angle_atom_site_label_2
_geom_angle_atom_site_label_3
_geom_angle
_geom_angle_site_symmetry_1
_geom_angle_site_symmetry_3
O2 Cu1 O2 180.0 2_646 .
O2 Cu1 O1 91.36(6) 2_646 2_646
O2 Cu1 O1 88.64(6) . 2_646
O2 Cu1 O1 88.64(6) 2_646 .
O2 Cu1 O1 91.36(6) . .
O1 Cu1 O1 180.0 2_646 .
O2 Cu1 O01 100.89(6) 2_646 2_646
O2 Cu1 O01 79.11(6) . 2_646
O1 Cu1 O01 93.60(6) 2_646 2_646
O1 Cu1 O01 86.40(6) . 2_646
O2 Cu1 O01 79.11(6) 2_646 .
O2 Cu1 O01 100.89(6) . .
O1 Cu1 O01 86.40(6) 2_646 .
O1 Cu1 O01 93.60(6) . .
O01 Cu1 O01 180.0 2_646 .
C2 O1 Cu1 124.30(15) . .
F3A C1 F2A 104.1(13) . .
F3A C1 F1A 109.6(14) . .
F2A C1 F1A 112.4(12) . .
F3A C1 F2 116.1(13) . .
F2A C1 F2 107.4(12) . .
F1A C1 F2 6.9(15) . .
F3A C1 F3 105.5(12) . .
F2A C1 F3 5.0(18) . .
F1A C1 F3 107.4(11) . .
F2 C1 F3 102.5(11) . .
F3A C1 F1 12(2) . .
F2A C1 F1 108.4(11) . .
F1A C1 F1 98.2(12) . .
F2 C1 F1 104.6(12) . .
F3 C1 F1 108.9(10) . .
F3A C1 C2 107.6(11) . .
F2A C1 C2 111.5(9) . .
F1A C1 C2 111.4(7) . .
F2 C1 C2 110.2(7) . .
F3 C1 C2 115.1(8) . .
F1 C1 C2 114.4(10) . .
O1 C2 C3 127.5(2) . .
O1 C2 C1 113.6(2) . .
C3 C2 C1 118.8(2) . .
C4 C3 C2 121.5(2) . .
O2 C4 C3 128.7(2) . .
O2 C4 C5 112.4(2) . .
C3 C4 C5 118.9(2) . .
F6A C5 F4 103.5(11) . .
F6A C5 F5 103.7(16) . .
F4 C5 F5 112.7(14) . .
F6A C5 F5A 109.9(14) . .
F4 C5 F5A 107.6(13) . .
F5 C5 F5A 7(3) . .
F6A C5 F4A 105.8(9) . .
F4 C5 F4A 6.4(14) . .
F5 C5 F4A 106.4(13) . .
F5A C5 F4A 101.2(11) . .
F6A C5 F6 6.4(15) . .
F4 C5 F6 109.2(9) . .
F5 C5 F6 103.4(15) . .
F5A C5 F6 110.0(13) . .
F4A C5 F6 111.7(7) . .
F6A C5 C4 113.9(9) . .
F4 C5 C4 111.7(8) . .
F5 C5 C4 110.9(10) . .
F5A C5 C4 110.0(9) . .
F4A C5 C4 115.3(6) . .
F6 C5 C4 108.5(7) . .
C4 O2 Cu1 123.49(14) . .
O3 Cu2 O3 180.00(9) . 2_757
O3 Cu2 O4 87.98(6) . 2_757
O3 Cu2 O4 92.02(6) 2_757 2_757
O3 Cu2 O4 92.02(6) . .
O3 Cu2 O4 87.98(6) 2_757 .
O4 Cu2 O4 180.00(4) 2_757 .
O3 Cu2 N3 84.37(6) . 2_757
O3 Cu2 N3 95.63(6) 2_757 2_757
O4 Cu2 N3 90.50(6) 2_757 2_757
O4 Cu2 N3 89.50(6) . 2_757
O3 Cu2 N3 95.63(6) . .
O3 Cu2 N3 84.37(6) 2_757 .
O4 Cu2 N3 89.50(6) 2_757 .
O4 Cu2 N3 90.50(6) . .
N3 Cu2 N3 180.0 2_757 .
C7 O3 Cu2 124.04(15) . .
F9A C6 F8A 99.7(18) . .
F9A C6 F7 112.8(17) . .
F8A C6 F7 107.0(17) . .
F9A C6 F7A 101.8(17) . .
F8A C6 F7A 121.0(17) . .
F7 C6 F7A 15.5(13) . .
F9A C6 F8 106.9(17) . .
F8A C6 F8 13(3) . .
F7 C6 F8 94.2(17) . .
F7A C6 F8 108.4(16) . .
F9A C6 F9 7(2) . .
F8A C6 F9 105.7(16) . .
F7 C6 F9 112.9(14) . .
F7A C6 F9 100.7(14) . .
F8 C6 F9 113.4(16) . .
F9A C6 C7 113.1(13) . .
F8A C6 C7 110.5(11) . .
F7 C6 C7 112.7(11) . .
F7A C6 C7 109.9(10) . .
F8 C6 C7 115.7(11) . .
F9 C6 C7 107.7(11) . .
O3 C7 C8 128.4(2) . .
O3 C7 C6 112.2(2) . .
C8 C7 C6 119.4(2) . .
C7 C8 C9 121.8(2) . .
O4 C9 C8 128.4(2) . .
O4 C9 C10 112.5(2) . .
C8 C9 C10 119.1(2) . .
F12A C10 F11 116.8(12) . .
F12A C10 F10A 113.6(9) . .
F11 C10 F10A 93.6(10) . .
F12A C10 F11A 106.7(11) . .
F11 C10 F11A 11.9(16) . .
F10A C10 F11A 104.1(9) . .
F12A C10 F12 91.2(9) . .
F11 C10 F12 111.4(10) . .
F10A C10 F12 23.5(10) . .
F11A C10 F12 119.7(9) . .
F12A C10 F10 11.8(12) . .
F11 C10 F10 106.4(11) . .
F10A C10 F10 122.0(9) . .
F11A C10 F10 95.7(11) . .
F12 C10 F10 100.9(9) . .
F12A C10 C9 110.2(7) . .
F11 C10 C9 110.9(8) . .
F10A C10 C9 110.8(7) . .
F11A C10 C9 111.3(7) . .
F12 C10 C9 115.2(8) . .
F10 C10 C9 111.3(7) . .
F10A F12 C10 78(3) . .
F12 F10A C10 79(3) . .
C9 O4 Cu2 123.90(14) . .
N1 O01 Cu1 131.30(13) . .
O01 N1 C07 125.15(18) . .
O01 N1 C01 121.54(18) . .
C07 N1 C01 112.37(18) . .
N1 C01 C03 109.84(18) . .
N1 C01 C02 106.00(18) . .
C03 C01 C02 110.2(2) . .
N1 C01 C04 100.45(17) . .
C03 C01 C04 115.0(2) . .
C02 C01 C04 114.5(2) . .
N2 C04 C06 109.08(19) . .
N2 C04 C05 105.61(19) . .
C06 C04 C05 110.6(2) . .
N2 C04 C01 100.98(17) . .
C06 C04 C01 115.9(2) . .
C05 C04 C01 113.6(2) . .
O02 N2 C07 125.18(18) . .
O02 N2 C04 122.56(18) . .
C07 N2 C04 111.42(19) . .
N1 C07 N2 108.96(19) . .
N1 C07 C08 126.2(2) . .
N2 C07 C08 124.8(2) . .
C010 C08 C09 104.83(19) . .
C010 C08 C07 126.6(2) . .
C09 C08 C07 128.6(2) . .
N3 C09 C08 111.2(2) . .
C09 N3 N4 105.12(18) . .
C09 N3 Cu2 123.46(16) . .
N4 N3 Cu2 130.79(13) . .
C010 N4 N3 112.37(18) . .
C010 N4 C041 128.4(2) . .
N3 N4 C041 118.92(17) . .
N4 C041 C042 114.24(18) . .
C041 C042 C043 110.60(19) . .
C044 C043 C042 113.1(2) . .
N4 C010 C08 106.5(2) . .
C3S C1S C2S 120.3(3) 2_667 .
C3S C2S C1S 120.5(3) . .
C2S C3S C1S 119.2(3) . 2_667

loop_
_geom_bond_atom_site_label_1
_geom_bond_atom_site_label_2
_geom_bond_distance
_geom_bond_site_symmetry_2
Cu1 O2 1.9489(15) 2_646
Cu1 O2 1.9489(15) .
Cu1 O1 1.9760(16) 2_646
Cu1 O1 1.9761(16) .
Cu1 O01 2.3376(16) 2_646
Cu1 O01 2.3377(16) .
O1 C2 1.255(3) .
C1 F3A 1.25(2) .
C1 F2A 1.309(19) .
C1 F1A 1.318(17) .
C1 F2 1.332(15) .
C1 F3 1.342(17) .
C1 F1 1.40(2) .
C1 C2 1.524(3) .
C2 C3 1.388(3) .
C3 C4 1.385(3) .
C4 O2 1.261(3) .
C4 C5 1.523(4) .
C5 F6A 1.23(2) .
C5 F4 1.248(17) .
C5 F5 1.30(2) .
C5 F5A 1.36(2) .
C5 F4A 1.397(15) .
C5 F6 1.419(19) .
Cu2 O3 1.9614(15) .
Cu2 O3 1.9614(15) 2_757
Cu2 O4 1.9677(15) 2_757
Cu2 O4 1.9678(15) .
Cu2 N3 2.4003(18) 2_757
Cu2 N3 2.4003(18) .
O3 C7 1.256(3) .
C6 F9A 1.170(17) .
C6 F8A 1.30(2) .
C6 F7 1.32(2) .
C6 F7A 1.35(2) .
C6 F8 1.36(2) .
C6 F9 1.475(14) .
C6 C7 1.534(3) .
C7 C8 1.378(3) .
C8 C9 1.394(3) .
C9 O4 1.250(3) .
C9 C10 1.534(3) .
C10 F12A 1.265(13) .
C10 F11 1.287(13) .
C10 F10A 1.327(17) .
C10 F11A 1.332(14) .
C10 F12 1.334(17) .
C10 F10 1.378(15) .
F12 F10A 0.54(2) .
O01 N1 1.297(2) .
N1 C07 1.326(3) .
N1 C01 1.505(3) .
C01 C03 1.512(3) .
C01 C02 1.520(3) .
C01 C04 1.551(3) .
C04 N2 1.502(3) .
C04 C06 1.521(3) .
C04 C05 1.526(3) .
N2 O02 1.274(2) .
N2 C07 1.361(3) .
C07 C08 1.440(3) .
C08 C010 1.394(3) .
C08 C09 1.397(3) .
C09 N3 1.332(3) .
N3 N4 1.355(2) .
N4 C010 1.338(3) .
N4 C041 1.465(3) .
C041 C042 1.501(3) .
C042 C043 1.521(3) .
C043 C044 1.511(3) .
C1S C3S 1.377(4) 2_667
C1S C2S 1.377(4) .
C2S C3S 1.373(4) .
C3S C1S 1.377(4) 2_667
